data_2235102
loop_
_publ_author_name
'Ghabbour, Hazem A.'
'Chia, Tze Shyang'
'Fun, Hoong-Kun'

_publ_section_title
;
 5-Bromo-4-(3,4-dimethoxyphenyl)thiazol-2-amine
;
_journal_coeditor_code IS5132
_journal_issue 6
_journal_name_full 'Acta Crystallographica Section E'
_journal_page_first o1631
_journal_page_last o1632
_journal_paper_doi 10.1107/S1600536812019320
_journal_volume 68
_journal_year 2012
_chemical_formula_iupac 'C11 H11 Br N2 O2 S'
_chemical_formula_moiety 'C11 H11 Br N2 O2 S'
_chemical_formula_sum 'C11 H11 Br N2 O2 S'
_chemical_formula_weight 315.19
_chemical_name_systematic
;
5-Bromo-4-(3,4-dimethoxyphenyl)thiazol-2-amine
;
_space_group_IT_number 2
_symmetry_cell_setting triclinic
_symmetry_space_group_name_Hall '-P 1'
_symmetry_space_group_name_H-M 'P -1'
_atom_sites_solution_hydrogens geom
_atom_sites_solution_primary direct
_atom_sites_solution_secondary difmap
_audit_creation_method SHELXL-97
_cell_angle_alpha 86.571(2)
_cell_angle_beta 77.633(2)
_cell_angle_gamma 85.330(2)
_cell_formula_units_Z 2
_cell_length_a 7.4873(2)
_cell_length_b 8.0359(2)
_cell_length_c 10.6428(3)
_cell_measurement_reflns_used 7495
_cell_measurement_temperature 100.0(10)
_cell_measurement_theta_max 35.54
_cell_measurement_theta_min 2.55
_cell_volume 622.82(3)
_computing_cell_refinement 'SAINT (Bruker, 2009)'
_computing_data_collection 'APEX2 (Bruker, 2009)'
_computing_data_reduction 'SAINT (Bruker, 2009)'
_computing_molecular_graphics 'SHELXTL (Sheldrick, 2008)'
_computing_publication_material
;
SHELXTL (Sheldrick, 2008) and PLATON (Spek, 2009)
;
_computing_structure_refinement 'SHELXTL (Sheldrick, 2008)'
_computing_structure_solution 'SHELXTL (Sheldrick, 2008)'
_diffrn_ambient_temperature 100.0(10)
_diffrn_measured_fraction_theta_full 0.968
_diffrn_measured_fraction_theta_max 0.968
_diffrn_measurement_device_type
;
Bruker SMART APEXII CCD area-detector
;
_diffrn_measurement_method '\f and \w scans'
_diffrn_radiation_monochromator graphite
_diffrn_radiation_source 'fine-focus sealed tube'
_diffrn_radiation_type MoK\a
_diffrn_radiation_wavelength 0.71073
_diffrn_reflns_av_R_equivalents 0.0301
_diffrn_reflns_av_sigmaI/netI 0.0254
_diffrn_reflns_limit_h_max 8
_diffrn_reflns_limit_h_min -8
_diffrn_reflns_limit_k_max 9
_diffrn_reflns_limit_k_min -9
_diffrn_reflns_limit_l_max 12
_diffrn_reflns_limit_l_min -12
_diffrn_reflns_number 10861
_diffrn_reflns_theta_full 24.99
_diffrn_reflns_theta_max 24.99
_diffrn_reflns_theta_min 1.96
_diffrn_standards_number 0
_exptl_absorpt_coefficient_mu 3.458
_exptl_absorpt_correction_T_max 0.7369
_exptl_absorpt_correction_T_min 0.3046
_exptl_absorpt_correction_type multi-scan
_exptl_absorpt_process_details '(<i>SADABS</i>; Bruker, 2009)'
_exptl_crystal_colour brown
_exptl_crystal_density_diffrn 1.681
_exptl_crystal_density_method 'not measured'
_exptl_crystal_description plate
_exptl_crystal_F_000 316
_exptl_crystal_size_max 0.45
_exptl_crystal_size_mid 0.20
_exptl_crystal_size_min 0.09
_refine_diff_density_max 1.172
_refine_diff_density_min -0.731
_refine_ls_extinction_method none
_refine_ls_goodness_of_fit_ref 1.116
_refine_ls_hydrogen_treatment mixed
_refine_ls_matrix_type full
_refine_ls_number_parameters 164
_refine_ls_number_reflns 2121
_refine_ls_number_restraints 0
_refine_ls_restrained_S_all 1.116
_refine_ls_R_factor_all 0.0397
_refine_ls_R_factor_gt 0.0242
_refine_ls_shift/su_max 0.002
_refine_ls_shift/su_mean 0.000
_refine_ls_structure_factor_coef Fsqd
_refine_ls_weighting_details 'calc w=1/[\s^2^(Fo^2^)+(0.0446P)^2^+0.1359P] where P=(Fo^2^+2Fc^2^)/3'
_refine_ls_weighting_scheme calc
_refine_ls_wR_factor_gt 0.0638
_refine_ls_wR_factor_ref 0.0714
_reflns_number_gt 1888
_reflns_number_total 2121
_reflns_threshold_expression I>2\s(I)
_cod_data_source_file is5132.cif
_cod_data_source_block I
_cod_database_code 2235102
_cod_database_fobs_code 2235102

loop_
_symmetry_equiv_pos_as_xyz
'x, y, z'
'-x, -y, -z'

loop_
_atom_site_type_symbol
_atom_site_label
_atom_site_fract_x
_atom_site_fract_y
_atom_site_fract_z
_atom_site_U_iso_or_equiv
_atom_site_adp_type
_atom_site_calc_flag
_atom_site_refinement_flags
_atom_site_occupancy
_atom_site_symmetry_multiplicity
Br Br1 -0.16418(3) 0.27703(3) 1.04837(2) 0.02360(12) Uani d . 1 1
S S1 -0.30599(8) 0.51061(8) 0.84026(6) 0.01865(17) Uani d . 1 1
O O1 0.6319(2) -0.1031(2) 0.74403(16) 0.0203(4) Uani d . 1 1
O O2 0.4088(2) -0.1521(2) 0.60126(16) 0.0213(4) Uani d . 1 1
N N1 -0.0368(3) 0.4074(3) 0.6600(2) 0.0187(5) Uani d . 1 1
N N2 -0.2487(4) 0.5970(3) 0.5852(2) 0.0237(5) Uani d . 1 1
C C1 0.2811(3) 0.2379(3) 0.8495(2) 0.0195(6) Uani d . 1 1
H H1A 0.2539 0.3246 0.9090 0.023 Uiso calc R 1 1
C C2 0.4415(3) 0.1345(3) 0.8433(2) 0.0193(6) Uani d . 1 1
H H2A 0.5241 0.1524 0.8968 0.023 Uiso calc R 1 1
C C3 0.4794(3) 0.0060(3) 0.7588(2) 0.0168(5) Uani d . 1 1
C C4 0.3576(3) -0.0193(3) 0.6795(2) 0.0162(5) Uani d . 1 1
C C5 0.2018(3) 0.0867(3) 0.6835(2) 0.0166(5) Uani d . 1 1
H H5A 0.1218 0.0719 0.6274 0.020 Uiso calc R 1 1
C C6 0.1613(3) 0.2164(3) 0.7706(2) 0.0169(5) Uani d . 1 1
C C7 -0.0059(3) 0.3294(3) 0.7743(2) 0.0167(5) Uani d . 1 1
C C8 -0.1867(3) 0.5072(3) 0.6792(2) 0.0180(6) Uani d . 1 1
C C9 -0.1366(3) 0.3686(3) 0.8796(2) 0.0174(5) Uani d . 1 1
C C10 0.7724(3) -0.0657(3) 0.8075(2) 0.0233(6) Uani d . 1 1
H H10A 0.8799 -0.1439 0.7821 0.035 Uiso calc R 1 1
H H10B 0.7274 -0.0762 0.9010 0.035 Uiso calc R 1 1
H H10C 0.8065 0.0488 0.7831 0.035 Uiso calc R 1 1
C C11 0.2828(4) -0.1928(4) 0.5250(3) 0.0260(6) Uani d . 1 1
H H11A 0.3359 -0.2877 0.4723 0.039 Uiso calc R 1 1
H H11B 0.2589 -0.0961 0.4689 0.039 Uiso calc R 1 1
H H11C 0.1675 -0.2225 0.5819 0.039 Uiso calc R 1 1
H H2N2 -0.324(4) 0.669(4) 0.602(3) 0.028(9) Uiso d . 1 1
H H1N2 -0.182(4) 0.606(4) 0.515(3) 0.033(9) Uiso d . 1 1

loop_
_atom_site_aniso_label
_atom_site_aniso_U_11
_atom_site_aniso_U_22
_atom_site_aniso_U_33
_atom_site_aniso_U_12
_atom_site_aniso_U_13
_atom_site_aniso_U_23
Br1 0.02354(18) 0.02661(19) 0.01783(16) 0.00291(11) -0.00083(11) 0.00253(12)
S1 0.0173(3) 0.0182(4) 0.0182(3) 0.0037(3) -0.0003(3) -0.0012(3)
O1 0.0161(9) 0.0188(10) 0.0266(9) 0.0041(7) -0.0071(7) -0.0039(8)
O2 0.0207(9) 0.0200(10) 0.0238(9) 0.0045(8) -0.0060(8) -0.0086(8)
N1 0.0190(11) 0.0185(12) 0.0178(10) 0.0028(9) -0.0033(9) -0.0020(9)
N2 0.0244(14) 0.0241(15) 0.0187(12) 0.0125(11) -0.0005(10) -0.0019(11)
C1 0.0203(14) 0.0167(14) 0.0208(12) -0.0003(11) -0.0019(10) -0.0048(11)
C2 0.0187(13) 0.0199(15) 0.0202(13) -0.0014(11) -0.0057(10) -0.0008(11)
C3 0.0142(13) 0.0132(13) 0.0209(12) 0.0013(10) -0.0003(10) 0.0021(10)
C4 0.0178(13) 0.0135(14) 0.0152(11) -0.0001(10) 0.0006(10) -0.0003(10)
C5 0.0172(13) 0.0173(14) 0.0149(11) -0.0009(10) -0.0029(10) 0.0007(10)
C6 0.0188(13) 0.0137(13) 0.0162(11) -0.0003(10) -0.0001(10) 0.0030(10)
C7 0.0175(13) 0.0136(13) 0.0190(12) -0.0011(10) -0.0039(10) -0.0008(11)
C8 0.0193(14) 0.0170(14) 0.0171(12) 0.0013(11) -0.0030(10) -0.0024(11)
C9 0.0192(13) 0.0136(14) 0.0183(12) 0.0021(10) -0.0035(10) 0.0017(11)
C10 0.0140(13) 0.0262(16) 0.0296(14) 0.0026(11) -0.0050(11) -0.0034(12)
C11 0.0263(15) 0.0265(16) 0.0270(14) 0.0004(12) -0.0080(12) -0.0097(12)

loop_
_atom_type_symbol
_atom_type_description
_atom_type_scat_dispersion_real
_atom_type_scat_dispersion_imag
_atom_type_scat_source
C C 0.0033 0.0016 'International Tables Vol C Tables 4.2.6.8 and 6.1.1.4'
H H 0.0000 0.0000 'International Tables Vol C Tables 4.2.6.8 and 6.1.1.4'
N N 0.0061 0.0033 'International Tables Vol C Tables 4.2.6.8 and 6.1.1.4'
O O 0.0106 0.0060 'International Tables Vol C Tables 4.2.6.8 and 6.1.1.4'
S S 0.1246 0.1234 'International Tables Vol C Tables 4.2.6.8 and 6.1.1.4'
Br Br -0.2901 2.4595 'International Tables Vol C Tables 4.2.6.8 and 6.1.1.4'

loop_
_geom_angle_atom_site_label_1
_geom_angle_atom_site_label_2
_geom_angle_atom_site_label_3
_geom_angle
C9 S1 C8 88.28(12)
C3 O1 C10 116.65(19)
C4 O2 C11 117.3(2)
C8 N1 C7 111.7(2)
C8 N2 H2N2 120(2)
C8 N2 H1N2 119(2)
H2N2 N2 H1N2 116(3)
C6 C1 C2 121.1(2)
C6 C1 H1A 119.4
C2 C1 H1A 119.4
C3 C2 C1 119.6(2)
C3 C2 H2A 120.2
C1 C2 H2A 120.2
O1 C3 C2 124.9(2)
O1 C3 C4 115.1(2)
C2 C3 C4 120.0(2)
O2 C4 C5 125.4(2)
O2 C4 C3 114.6(2)
C5 C4 C3 120.1(2)
C4 C5 C6 120.1(2)
C4 C5 H5A 119.9
C6 C5 H5A 119.9
C1 C6 C5 119.1(2)
C1 C6 C7 121.1(2)
C5 C6 C7 119.8(2)
C9 C7 N1 114.3(2)
C9 C7 C6 126.9(2)
N1 C7 C6 118.7(2)
N1 C8 N2 123.9(2)
N1 C8 S1 114.24(19)
N2 C8 S1 121.9(2)
C7 C9 S1 111.44(19)
C7 C9 Br1 128.9(2)
S1 C9 Br1 119.41(13)
O1 C10 H10A 109.5
O1 C10 H10B 109.5
H10A C10 H10B 109.5
O1 C10 H10C 109.5
H10A C10 H10C 109.5
H10B C10 H10C 109.5
O2 C11 H11A 109.5
O2 C11 H11B 109.5
H11A C11 H11B 109.5
O2 C11 H11C 109.5
H11A C11 H11C 109.5
H11B C11 H11C 109.5

loop_
_geom_bond_atom_site_label_1
_geom_bond_atom_site_label_2
_geom_bond_distance
Br1 C9 1.876(2)
S1 C9 1.738(3)
S1 C8 1.755(2)
O1 C3 1.369(3)
O1 C10 1.426(3)
O2 C4 1.372(3)
O2 C11 1.437(3)
N1 C8 1.312(3)
N1 C7 1.390(3)
N2 C8 1.340(4)
N2 H2N2 0.78(3)
N2 H1N2 0.80(3)
C1 C6 1.380(3)
C1 C2 1.395(4)
C1 H1A 0.9500
C2 C3 1.382(3)
C2 H2A 0.9500
C3 C4 1.402(3)
C4 C5 1.382(4)
C5 C6 1.407(3)
C5 H5A 0.9500
C6 C7 1.480(4)
C7 C9 1.355(3)
C10 H10A 0.9800
C10 H10B 0.9800
C10 H10C 0.9800
C11 H11A 0.9800
C11 H11B 0.9800
C11 H11C 0.9800

loop_
_geom_hbond_atom_site_label_D
_geom_hbond_atom_site_label_H
_geom_hbond_atom_site_label_A
_geom_hbond_site_symmetry_A
_geom_hbond_distance_DH
_geom_hbond_distance_HA
_geom_hbond_distance_DA
_geom_hbond_angle_DHA
_geom_hbond_publ_flag
N2 H2N2 O1 1_465 0.78(3) 2.40(3) 2.992(3) 134(3) yes
N2 H2N2 O2 1_465 0.78(3) 2.37(3) 3.112(3) 161(3) yes
N2 H1N2 N1 2_566 0.81(3) 2.20(3) 2.998(3) 168(3) yes

loop_
_geom_torsion_atom_site_label_1
_geom_torsion_atom_site_label_2
_geom_torsion_atom_site_label_3
_geom_torsion_atom_site_label_4
_geom_torsion
C6 C1 C2 C3 -1.4(4)
C10 O1 C3 C2 -9.2(3)
C10 O1 C3 C4 170.4(2)
C1 C2 C3 O1 179.9(2)
C1 C2 C3 C4 0.3(4)
C11 O2 C4 C5 -5.5(3)
C11 O2 C4 C3 175.2(2)
O1 C3 C4 O2 1.3(3)
C2 C3 C4 O2 -179.1(2)
O1 C3 C4 C5 -178.0(2)
C2 C3 C4 C5 1.6(4)
O2 C4 C5 C6 178.4(2)
C3 C4 C5 C6 -2.4(3)
C2 C1 C6 C5 0.6(4)
C2 C1 C6 C7 -178.1(2)
C4 C5 C6 C1 1.3(3)
C4 C5 C6 C7 -180.0(2)
C8 N1 C7 C9 1.5(3)
C8 N1 C7 C6 -178.0(2)
C1 C6 C7 C9 -52.8(4)
C5 C6 C7 C9 128.5(3)
C1 C6 C7 N1 126.6(2)
C5 C6 C7 N1 -52.1(3)
C7 N1 C8 N2 -179.6(2)
C7 N1 C8 S1 -1.3(3)
C9 S1 C8 N1 0.6(2)
C9 S1 C8 N2 179.0(2)
N1 C7 C9 S1 -1.0(3)
C6 C7 C9 S1 178.36(19)
N1 C7 C9 Br1 172.86(17)
C6 C7 C9 Br1 -7.7(4)
C8 S1 C9 C7 0.28(19)
C8 S1 C9 Br1 -174.28(14)

loop_
_cod_related_entry_id
_cod_related_entry_database
_cod_related_entry_code
1 ChemSpider 30657780
